data_7026138
loop_
_publ_author_name
'Langer, Jens'
'Fabra, Mar\'ia Jos\'e'
'Garc\'ia-Ordu\~na, Pilar'
'Lahoz, Fernando J.'
'G\"orls, Helmar'
'Oro, Luis A.'
'Westerhausen, Matthias'

_publ_section_title
;
 An iridium-mediated C-H activation/CO2-carboxylation reaction of
 1,1-bisdiphenylphosphinomethane.
;
_journal_issue 33
_journal_name_full 'Dalton transactions (Cambridge, England : 2003)'
_journal_page_first 7813
_journal_page_last 7821
_journal_paper_doi 10.1039/c0dt00230e
_journal_volume 39
_journal_year 2010
_chemical_formula_sum 'C50 H45 Cl I Ir P4'
_chemical_formula_weight 1124.29
_chemical_name_systematic
;
?
;
_space_group_IT_number 14
_symmetry_cell_setting monoclinic
_symmetry_space_group_name_Hall '-P 2ybc'
_symmetry_space_group_name_H-M 'P 1 21/c 1'
_atom_sites_solution_hydrogens geom
_atom_sites_solution_primary direct
_atom_sites_solution_secondary difmap
_audit_creation_method SHELXL-97
_cell_angle_alpha 90.00
_cell_angle_beta 120.220(3)
_cell_angle_gamma 90.00
_cell_formula_units_Z 4
_cell_length_a 12.7210(5)
_cell_length_b 16.1700(3)
_cell_length_c 25.2040(7)
_cell_measurement_temperature 183(2)
_cell_volume 4479.9(3)
_computing_cell_refinement DENZO
_computing_data_collection COLLECT
_computing_data_reduction DENZO
_computing_molecular_graphics SHELXTL/PC
_computing_publication_material SHELXL-97
_computing_structure_refinement 'SHELXL-97 (Sheldrick, 1997)'
_computing_structure_solution 'SHELXS-97 (Sheldrick, 1990)'
_diffrn_ambient_temperature 183(2)
_diffrn_measured_fraction_theta_full 0.996
_diffrn_measured_fraction_theta_max 0.996
_diffrn_measurement_device_type KappaCCD
_diffrn_measurement_method 'phi- + omega-scan'
_diffrn_radiation_monochromator graphite
_diffrn_radiation_source 'fine-focus sealed tube'
_diffrn_radiation_type MoK\a
_diffrn_radiation_wavelength 0.71073
_diffrn_reflns_av_R_equivalents 0.0910
_diffrn_reflns_av_sigmaI/netI 0.0778
_diffrn_reflns_limit_h_max 16
_diffrn_reflns_limit_h_min -14
_diffrn_reflns_limit_k_max 20
_diffrn_reflns_limit_k_min -20
_diffrn_reflns_limit_l_max 30
_diffrn_reflns_limit_l_min -32
_diffrn_reflns_number 41253
_diffrn_reflns_theta_full 27.47
_diffrn_reflns_theta_max 27.47
_diffrn_reflns_theta_min 2.24
_exptl_absorpt_coefficient_mu 3.906
_exptl_absorpt_correction_type none
_exptl_crystal_colour yellow-orange
_exptl_crystal_density_diffrn 1.667
_exptl_crystal_density_method 'not measured'
_exptl_crystal_description prism
_exptl_crystal_F_000 2208
_exptl_crystal_size_max 0.06
_exptl_crystal_size_mid 0.06
_exptl_crystal_size_min 0.06
_refine_diff_density_max 1.614
_refine_diff_density_min -1.599
_refine_diff_density_rms 0.336
_refine_ls_extinction_method none
_refine_ls_goodness_of_fit_ref 1.031
_refine_ls_hydrogen_treatment constr
_refine_ls_matrix_type full
_refine_ls_number_parameters 514
_refine_ls_number_reflns 10225
_refine_ls_number_restraints 0
_refine_ls_restrained_S_all 1.031
_refine_ls_R_factor_all 0.1138
_refine_ls_R_factor_gt 0.0833
_refine_ls_shift/su_max 0.001
_refine_ls_shift/su_mean 0.000
_refine_ls_structure_factor_coef Fsqd
_refine_ls_weighting_details 'calc w=1/[\s^2^(Fo^2^)+(0.1057P)^2^+148.1634P] where P=(Fo^2^+2Fc^2^)/3'
_refine_ls_weighting_scheme calc
_refine_ls_wR_factor_gt 0.2139
_refine_ls_wR_factor_ref 0.2321
_reflns_number_gt 7899
_reflns_number_total 10225
_reflns_threshold_expression >2sigma(I)
_cod_data_source_file c0dt00230e.txt
_cod_data_source_block FO3494
_cod_depositor_comments
;
The following automatic conversions were performed:

'_exptl_absorpt_correction_type' value 'NONE' changed to 'none'
according to /home/saulius/struct/CIF-dictionaries/cif_core.dic
dictionary named 'cif_core.dic' version 2.4.2 from 2011-04-26.

Automatic conversion script
Id: cif_fix_values 1891 2012-01-12 08:04:46Z andrius 
;
_cod_original_cell_volume 4479.9(2)
_cod_original_sg_symbol_H-M P2(1)/c
_cod_database_code 7026138

loop_
_symmetry_equiv_pos_as_xyz
'x, y, z'
'-x, y+1/2, -z+1/2'
'-x, -y, -z'
'x, -y-1/2, z-1/2'

loop_
_atom_site_label
_atom_site_type_symbol
_atom_site_fract_x
_atom_site_fract_y
_atom_site_fract_z
_atom_site_U_iso_or_equiv
_atom_site_adp_type
_atom_site_occupancy
_atom_site_symmetry_multiplicity
_atom_site_calc_flag
_atom_site_refinement_flags
Ir1 Ir 0.78777(4) 0.26060(2) 0.425427(19) 0.01658(15) Uani 1 1 d .
I1 I 0.30184(16) 0.05672(10) 0.19227(8) 0.0842(5) Uani 1 1 d .
Cl1 Cl 0.8237(3) 0.12832(16) 0.48072(13) 0.0243(6) Uani 1 1 d .
P1 P 0.8437(3) 0.34866(18) 0.50926(13) 0.0204(6) Uani 1 1 d .
P2 P 0.9875(3) 0.30079(17) 0.46357(13) 0.0182(6) Uani 1 1 d .
P3 P 0.5825(3) 0.22026(18) 0.37532(14) 0.0197(6) Uani 1 1 d .
P4 P 0.7413(3) 0.18896(17) 0.33668(13) 0.0177(6) Uani 1 1 d .
C1 C 0.9792(11) 0.3879(7) 0.5072(5) 0.023(2) Uani 1 1 d .
H1A H 0.9636 0.4411 0.4850 0.028 Uiso 1 1 calc R
H1B H 1.0521 0.3925 0.5486 0.028 Uiso 1 1 calc R
C2 C 0.7545(11) 0.4392(7) 0.5049(6) 0.026(3) Uani 1 1 d .
C3 C 0.7208(12) 0.4948(7) 0.4562(6) 0.030(3) Uani 1 1 d .
H3A H 0.7456 0.4856 0.4269 0.036 Uiso 1 1 calc R
C4 C 0.6513(13) 0.5628(8) 0.4515(7) 0.038(3) Uani 1 1 d .
H4A H 0.6271 0.6003 0.4183 0.046 Uiso 1 1 calc R
C5 C 0.6163(14) 0.5769(9) 0.4950(8) 0.044(4) Uani 1 1 d .
H5A H 0.5682 0.6239 0.4912 0.053 Uiso 1 1 calc R
C6 C 0.6499(14) 0.5253(9) 0.5413(8) 0.042(4) Uani 1 1 d .
H6A H 0.6265 0.5363 0.5710 0.051 Uiso 1 1 calc R
C7 C 0.7195(12) 0.4540(8) 0.5479(6) 0.031(3) Uani 1 1 d .
H7A H 0.7419 0.4170 0.5812 0.037 Uiso 1 1 calc R
C8 C 0.8996(12) 0.3086(8) 0.5862(6) 0.027(3) Uani 1 1 d .
C9 C 0.8361(14) 0.2435(8) 0.5938(7) 0.034(3) Uani 1 1 d .
H9A H 0.7687 0.2184 0.5595 0.041 Uiso 1 1 calc R
C10 C 0.8751(18) 0.2165(10) 0.6539(8) 0.051(5) Uani 1 1 d .
H10A H 0.8347 0.1721 0.6610 0.062 Uiso 1 1 calc R
C11 C 0.974(2) 0.2555(14) 0.7031(8) 0.071(7) Uani 1 1 d .
H11A H 0.9977 0.2389 0.7438 0.086 Uiso 1 1 calc R
C12 C 1.0376(16) 0.3186(12) 0.6937(8) 0.052(4) Uani 1 1 d .
H12A H 1.1068 0.3429 0.7276 0.062 Uiso 1 1 calc R
C13 C 1.0002(14) 0.3442(9) 0.6364(6) 0.038(3) Uani 1 1 d .
H13A H 1.0430 0.3875 0.6299 0.045 Uiso 1 1 calc R
C14 C 1.1100(10) 0.2331(7) 0.5169(5) 0.021(2) Uani 1 1 d .
C15 C 1.2020(12) 0.2609(8) 0.5736(6) 0.032(3) Uani 1 1 d .
H15A H 1.2016 0.3163 0.5861 0.038 Uiso 1 1 calc R
C16 C 1.2942(12) 0.2075(9) 0.6115(6) 0.033(3) Uani 1 1 d .
H16A H 1.3579 0.2262 0.6501 0.040 Uiso 1 1 calc R
C17 C 1.2938(13) 0.1270(9) 0.5934(6) 0.034(3) Uani 1 1 d .
H17A H 1.3581 0.0906 0.6191 0.041 Uiso 1 1 calc R
C18 C 1.1995(11) 0.0996(7) 0.5378(6) 0.027(3) Uani 1 1 d .
H18A H 1.1973 0.0436 0.5259 0.032 Uiso 1 1 calc R
C19 C 1.1111(11) 0.1520(7) 0.5005(6) 0.023(2) Uani 1 1 d .
H19A H 1.0478 0.1328 0.4619 0.028 Uiso 1 1 calc R
C20 C 1.0353(11) 0.3395(7) 0.4102(5) 0.024(2) Uani 1 1 d .
C21 C 1.1268(12) 0.3016(8) 0.4053(6) 0.029(3) Uani 1 1 d .
H21A H 1.1705 0.2566 0.4314 0.035 Uiso 1 1 calc R
C22 C 1.1545(13) 0.3302(10) 0.3613(7) 0.037(3) Uani 1 1 d .
H22A H 1.2167 0.3040 0.3571 0.045 Uiso 1 1 calc R
C23 C 1.0932(15) 0.3949(10) 0.3249(6) 0.041(4) Uani 1 1 d .
H23A H 1.1141 0.4143 0.2959 0.049 Uiso 1 1 calc R
C24 C 1.0010(15) 0.4331(9) 0.3292(7) 0.038(3) Uani 1 1 d .
H24A H 0.9584 0.4784 0.3032 0.045 Uiso 1 1 calc R
C25 C 0.9705(14) 0.4047(8) 0.3722(6) 0.034(3) Uani 1 1 d .
H25A H 0.9063 0.4299 0.3753 0.041 Uiso 1 1 calc R
C26 C 0.6008(11) 0.1422(7) 0.3278(6) 0.024(2) Uani 1 1 d .
H26A H 0.5330 0.1422 0.2848 0.029 Uiso 1 1 calc R
H26B H 0.6138 0.0859 0.3454 0.029 Uiso 1 1 calc R
C27 C 0.5041(11) 0.1682(7) 0.4104(6) 0.026(3) Uani 1 1 d .
C28 C 0.448(2) 0.0952(11) 0.3883(11) 0.074(7) Uani 1 1 d .
H28A H 0.4521 0.0692 0.3556 0.089 Uiso 1 1 calc R
C29 C 0.384(3) 0.0580(14) 0.4132(17) 0.129(14) Uani 1 1 d .
H29A H 0.3491 0.0049 0.3995 0.155 Uiso 1 1 calc R
C30 C 0.373(2) 0.0997(12) 0.4586(12) 0.075(7) Uani 1 1 d .
H30A H 0.3286 0.0755 0.4756 0.090 Uiso 1 1 calc R
C31 C 0.4253(14) 0.1743(11) 0.4781(7) 0.046(4) Uani 1 1 d .
H31A H 0.4159 0.2032 0.5083 0.055 Uiso 1 1 calc R
C32 C 0.4919(13) 0.2088(10) 0.4549(6) 0.036(3) Uani 1 1 d .
H32A H 0.5299 0.2610 0.4697 0.043 Uiso 1 1 calc R
C33 C 0.4687(11) 0.2962(7) 0.3250(6) 0.025(2) Uani 1 1 d .
C34 C 0.3604(13) 0.2743(9) 0.2759(7) 0.038(3) Uani 1 1 d .
H34A H 0.3436 0.2177 0.2645 0.046 Uiso 1 1 calc R
C35 C 0.2738(13) 0.3341(10) 0.2422(7) 0.041(3) Uani 1 1 d .
H35A H 0.1977 0.3188 0.2080 0.049 Uiso 1 1 calc R
C36 C 0.3002(14) 0.4175(10) 0.2593(7) 0.042(4) Uani 1 1 d .
H36A H 0.2423 0.4592 0.2363 0.050 Uiso 1 1 calc R
C37 C 0.4053(17) 0.4377(10) 0.3073(10) 0.078(7) Uani 1 1 d .
H37A H 0.4218 0.4940 0.3196 0.093 Uiso 1 1 calc R
C38 C 0.4933(16) 0.3771(10) 0.3405(8) 0.057(5) Uani 1 1 d .
H38A H 0.5702 0.3928 0.3740 0.068 Uiso 1 1 calc R
C39 C 0.6902(11) 0.2444(8) 0.2646(5) 0.026(3) Uani 1 1 d .
C40 C 0.6503(13) 0.1980(8) 0.2109(6) 0.032(3) Uani 1 1 d .
H40A H 0.6532 0.1393 0.2126 0.038 Uiso 1 1 calc R
C41 C 0.6068(16) 0.2382(11) 0.1556(7) 0.050(4) Uani 1 1 d .
H41A H 0.5791 0.2068 0.1191 0.060 Uiso 1 1 calc R
C42 C 0.6030(12) 0.3234(10) 0.1525(6) 0.039(3) Uani 1 1 d .
H42A H 0.5746 0.3510 0.1144 0.046 Uiso 1 1 calc R
C43 C 0.6412(14) 0.3677(9) 0.2059(7) 0.043(4) Uani 1 1 d .
H43A H 0.6370 0.4263 0.2041 0.052 Uiso 1 1 calc R
C44 C 0.6845(13) 0.3295(8) 0.2611(6) 0.030(3) Uani 1 1 d .
H44A H 0.7108 0.3615 0.2972 0.036 Uiso 1 1 calc R
C45 C 0.8471(10) 0.1115(7) 0.3395(5) 0.019(2) Uani 1 1 d .
C46 C 0.8658(12) 0.0369(7) 0.3721(5) 0.026(3) Uani 1 1 d .
H46A H 0.8134 0.0235 0.3875 0.031 Uiso 1 1 calc R
C47 C 0.9562(12) -0.0160(8) 0.3821(6) 0.031(3) Uani 1 1 d .
H47A H 0.9668 -0.0660 0.4040 0.037 Uiso 1 1 calc R
C48 C 1.0319(14) 0.0030(10) 0.3603(8) 0.045(4) Uani 1 1 d .
H48A H 1.0963 -0.0337 0.3679 0.054 Uiso 1 1 calc R
C49 C 1.0169(16) 0.0750(11) 0.3272(9) 0.052(4) Uani 1 1 d .
H49A H 1.0688 0.0866 0.3112 0.063 Uiso 1 1 calc R
C50 C 0.9244(13) 0.1302(9) 0.3177(7) 0.037(3) Uani 1 1 d .
H50A H 0.9149 0.1806 0.2963 0.044 Uiso 1 1 calc R
H1IR H 0.7494 0.3461 0.3882 0.055 Uiso 1 1 d .

loop_
_atom_site_aniso_label
_atom_site_aniso_U_11
_atom_site_aniso_U_22
_atom_site_aniso_U_33
_atom_site_aniso_U_23
_atom_site_aniso_U_13
_atom_site_aniso_U_12
Ir1 0.0242(2) 0.0098(2) 0.0178(2) -0.00097(15) 0.01211(17) 0.00088(15)
I1 0.0948(12) 0.0615(9) 0.0874(11) -0.0043(7) 0.0392(9) -0.0077(8)
Cl1 0.0335(16) 0.0161(13) 0.0236(14) 0.0028(10) 0.0146(12) 0.0020(10)
P1 0.0296(16) 0.0172(14) 0.0164(14) -0.0040(10) 0.0131(12) 0.0002(11)
P2 0.0209(14) 0.0148(13) 0.0206(14) -0.0039(10) 0.0118(12) -0.0024(10)
P3 0.0211(14) 0.0177(14) 0.0228(15) -0.0013(10) 0.0129(12) 0.0007(11)
P4 0.0236(15) 0.0129(13) 0.0174(14) -0.0017(10) 0.0110(12) -0.0007(10)
C1 0.033(7) 0.018(6) 0.021(6) -0.011(4) 0.016(5) -0.005(5)
C2 0.023(6) 0.022(6) 0.027(6) -0.006(5) 0.009(5) 0.001(4)
C3 0.036(7) 0.015(6) 0.039(7) -0.003(5) 0.020(6) 0.000(5)
C4 0.040(8) 0.018(6) 0.050(9) -0.006(6) 0.019(7) -0.002(5)
C5 0.040(8) 0.022(7) 0.069(11) -0.013(7) 0.026(8) 0.007(6)
C6 0.045(9) 0.036(8) 0.052(9) -0.018(7) 0.029(8) 0.004(6)
C7 0.032(7) 0.034(7) 0.033(7) -0.012(5) 0.021(6) -0.004(5)
C8 0.040(7) 0.027(6) 0.023(6) 0.003(5) 0.022(6) 0.010(5)
C9 0.050(8) 0.031(7) 0.035(7) 0.009(5) 0.031(7) 0.012(6)
C10 0.089(13) 0.044(9) 0.055(11) 0.021(8) 0.062(11) 0.034(9)
C11 0.102(17) 0.090(16) 0.035(9) 0.015(9) 0.044(11) 0.064(14)
C12 0.049(10) 0.061(11) 0.040(9) -0.006(8) 0.019(8) 0.017(8)
C13 0.044(8) 0.040(8) 0.017(6) 0.000(5) 0.006(6) 0.011(6)
C14 0.022(5) 0.020(5) 0.024(6) -0.003(4) 0.013(5) -0.002(4)
C15 0.031(7) 0.029(7) 0.035(7) 0.000(5) 0.016(6) -0.002(5)
C16 0.028(7) 0.039(7) 0.029(7) 0.005(6) 0.011(6) 0.001(6)
C17 0.034(7) 0.034(7) 0.036(7) 0.010(6) 0.018(6) 0.003(6)
C18 0.029(7) 0.018(6) 0.039(7) 0.009(5) 0.021(6) 0.001(5)
C19 0.028(6) 0.018(5) 0.028(6) -0.002(4) 0.018(5) -0.002(4)
C20 0.031(7) 0.021(6) 0.024(6) -0.007(4) 0.018(5) -0.007(5)
C21 0.033(7) 0.034(7) 0.026(6) -0.006(5) 0.020(6) -0.009(5)
C22 0.034(8) 0.051(9) 0.036(8) -0.012(6) 0.025(7) -0.010(6)
C23 0.052(9) 0.054(9) 0.026(7) -0.009(6) 0.026(7) -0.019(7)
C24 0.053(9) 0.030(7) 0.033(7) 0.000(5) 0.024(7) -0.009(6)
C25 0.047(8) 0.026(7) 0.036(7) -0.001(5) 0.025(7) -0.002(6)
C26 0.034(7) 0.015(5) 0.030(6) -0.010(4) 0.019(6) -0.006(5)
C27 0.024(6) 0.024(6) 0.037(7) 0.001(5) 0.021(6) 0.006(5)
C28 0.131(19) 0.035(9) 0.127(19) -0.018(10) 0.117(18) -0.014(10)
C29 0.22(3) 0.047(12) 0.26(4) -0.043(17) 0.22(3) -0.048(16)
C30 0.111(18) 0.053(11) 0.128(19) 0.019(12) 0.108(17) 0.007(11)
C31 0.040(9) 0.071(11) 0.037(8) 0.006(7) 0.028(7) 0.013(8)
C32 0.032(7) 0.043(8) 0.033(7) -0.002(6) 0.017(6) 0.008(6)
C33 0.023(6) 0.023(6) 0.028(6) 0.004(5) 0.013(5) 0.005(5)
C34 0.030(7) 0.032(7) 0.048(9) 0.002(6) 0.017(7) 0.001(6)
C35 0.025(7) 0.056(10) 0.034(8) 0.002(6) 0.009(6) 0.002(6)
C36 0.037(8) 0.050(9) 0.036(8) 0.019(7) 0.017(7) 0.013(7)
C37 0.051(11) 0.020(8) 0.100(16) 0.002(8) -0.008(10) 0.015(7)
C38 0.044(9) 0.031(8) 0.052(10) 0.000(7) -0.009(8) 0.008(7)
C39 0.026(6) 0.033(7) 0.014(5) -0.001(5) 0.008(5) -0.003(5)
C40 0.039(8) 0.026(7) 0.028(7) -0.012(5) 0.015(6) -0.010(5)
C41 0.051(10) 0.067(11) 0.018(7) -0.007(7) 0.007(7) -0.012(8)
C42 0.027(7) 0.053(9) 0.017(6) 0.012(6) -0.003(5) -0.003(6)
C43 0.048(9) 0.033(8) 0.036(8) 0.020(6) 0.012(7) 0.009(6)
C44 0.042(8) 0.024(6) 0.017(6) -0.001(4) 0.008(6) -0.002(5)
C45 0.022(6) 0.016(5) 0.017(5) -0.006(4) 0.009(5) -0.003(4)
C46 0.031(7) 0.025(6) 0.020(6) -0.005(4) 0.011(5) -0.006(5)
C47 0.032(7) 0.023(6) 0.033(7) -0.002(5) 0.012(6) 0.004(5)
C48 0.034(8) 0.040(8) 0.057(10) 0.005(7) 0.020(7) 0.019(6)
C49 0.051(10) 0.049(10) 0.082(13) 0.016(9) 0.052(10) 0.013(8)
C50 0.041(8) 0.035(8) 0.052(9) 0.013(6) 0.036(7) 0.011(6)

loop_
_atom_type_symbol
_atom_type_description
_atom_type_scat_dispersion_real
_atom_type_scat_dispersion_imag
_atom_type_scat_source
C C 0.0033 0.0016 'International Tables Vol C Tables 4.2.6.8 and 6.1.1.4'
H H 0.0000 0.0000 'International Tables Vol C Tables 4.2.6.8 and 6.1.1.4'
Cl Cl 0.1484 0.1585 'International Tables Vol C Tables 4.2.6.8 and 6.1.1.4'
I I -0.4742 1.8119 'International Tables Vol C Tables 4.2.6.8 and 6.1.1.4'
Ir Ir -1.4442 7.9887 'International Tables Vol C Tables 4.2.6.8 and 6.1.1.4'
P P 0.1023 0.0942 'International Tables Vol C Tables 4.2.6.8 and 6.1.1.4'

loop_
_geom_angle_atom_site_label_1
_geom_angle_atom_site_label_2
_geom_angle_atom_site_label_3
_geom_angle
P2 Ir1 P4 103.59(10)
P2 Ir1 P1 71.48(11)
P4 Ir1 P1 171.65(10)
P2 Ir1 P3 173.35(10)
P4 Ir1 P3 70.60(10)
P1 Ir1 P3 113.87(11)
P2 Ir1 Cl1 99.01(10)
P4 Ir1 Cl1 89.81(10)
P1 Ir1 Cl1 97.57(10)
P3 Ir1 Cl1 84.42(10)
C8 P1 C2 104.4(6)
C8 P1 C1 106.3(6)
C2 P1 C1 106.3(6)
C8 P1 Ir1 121.6(4)
C2 P1 Ir1 122.5(4)
C1 P1 Ir1 92.7(3)
C14 P2 C1 107.8(6)
C14 P2 C20 105.6(6)
C1 P2 C20 108.6(5)
C14 P2 Ir1 119.4(4)
C1 P2 Ir1 94.8(4)
C20 P2 Ir1 119.3(4)
C33 P3 C26 109.0(6)
C33 P3 C27 102.0(6)
C26 P3 C27 106.1(6)
C33 P3 Ir1 117.6(4)
C26 P3 Ir1 94.0(4)
C27 P3 Ir1 126.5(4)
C33 P3 P4 110.5(4)
C26 P3 P4 43.1(4)
C27 P3 P4 140.8(4)
Ir1 P3 P4 54.12(9)
C45 P4 C39 105.3(6)
C45 P4 C26 112.1(5)
C39 P4 C26 104.0(6)
C45 P4 Ir1 118.9(4)
C39 P4 Ir1 120.4(4)
C26 P4 Ir1 94.7(4)
C45 P4 P3 142.3(4)
C39 P4 P3 108.1(4)
C26 P4 P3 42.7(3)
Ir1 P4 P3 55.28(9)
P2 C1 P1 95.1(5)
C7 C2 C3 119.9(12)
C7 C2 P1 121.8(10)
C3 C2 P1 118.3(10)
C4 C3 C2 119.2(13)
C3 C4 C5 120.5(14)
C6 C5 C4 120.2(13)
C5 C6 C7 121.7(14)
C2 C7 C6 118.6(14)
C13 C8 C9 121.1(12)
C13 C8 P1 120.7(11)
C9 C8 P1 118.2(10)
C8 C9 C10 117.9(15)
C11 C10 C9 119.3(17)
C10 C11 C12 121.3(16)
C13 C12 C11 119.2(17)
C12 C13 C8 121.2(16)
C19 C14 C15 119.1(11)
C19 C14 P2 118.9(9)
C15 C14 P2 121.9(9)
C16 C15 C14 119.4(13)
C15 C16 C17 120.1(13)
C18 C17 C16 119.7(13)
C19 C18 C17 120.0(12)
C18 C19 C14 121.5(12)
C21 C20 C25 121.0(12)
C21 C20 P2 121.3(10)
C25 C20 P2 117.6(10)
C20 C21 C22 119.0(13)
C23 C22 C21 120.4(14)
C22 C23 C24 121.1(13)
C23 C24 C25 119.5(14)
C20 C25 C24 119.0(13)
P3 C26 P4 94.2(5)
C28 C27 C32 120.1(13)
C28 C27 P3 120.4(11)
C32 C27 P3 119.1(10)
C27 C28 C29 120.2(18)
C28 C29 C30 119.1(19)
C31 C30 C29 119.8(16)
C30 C31 C32 120.6(15)
C31 C32 C27 120.1(15)
C38 C33 C34 119.7(12)
C38 C33 P3 117.4(10)
C34 C33 P3 122.8(10)
C33 C34 C35 120.3(14)
C34 C35 C36 119.2(14)
C37 C36 C35 119.8(14)
C36 C37 C38 120.7(16)
C33 C38 C37 120.2(14)
C44 C39 C40 119.4(11)
C44 C39 P4 122.3(9)
C40 C39 P4 118.2(10)
C41 C40 C39 119.4(13)
C40 C41 C42 120.9(14)
C43 C42 C41 118.5(13)
C44 C43 C42 121.7(14)
C43 C44 C39 120.0(12)
C50 C45 C46 118.3(11)
C50 C45 P4 119.7(9)
C46 C45 P4 121.3(9)
C47 C46 C45 121.9(12)
C46 C47 C48 119.3(13)
C47 C48 C49 121.4(13)
C48 C49 C50 119.2(14)
C45 C50 C49 119.9(13)

loop_
_geom_bond_atom_site_label_1
_geom_bond_atom_site_label_2
_geom_bond_distance
Ir1 P2 2.311(3)
Ir1 P4 2.316(3)
Ir1 P1 2.342(3)
Ir1 P3 2.349(3)
Ir1 Cl1 2.467(3)
P1 C8 1.815(12)
P1 C2 1.822(12)
P1 C1 1.861(13)
P2 C14 1.824(12)
P2 C1 1.823(11)
P2 C20 1.844(12)
P3 C33 1.833(12)
P3 C26 1.833(11)
P3 C27 1.836(13)
P3 P4 2.696(4)
P4 C45 1.813(11)
P4 C39 1.828(12)
P4 C26 1.848(12)
C2 C7 1.385(18)
C2 C3 1.402(18)
C3 C4 1.378(18)
C4 C5 1.39(2)
C5 C6 1.32(2)
C6 C7 1.411(19)
C8 C13 1.394(19)
C8 C9 1.397(19)
C9 C10 1.41(2)
C10 C11 1.39(3)
C11 C12 1.40(3)
C12 C13 1.34(2)
C14 C19 1.377(16)
C14 C15 1.389(17)
C15 C16 1.381(19)
C16 C17 1.38(2)
C17 C18 1.382(19)
C18 C19 1.343(17)
C20 C21 1.374(18)
C20 C25 1.383(18)
C21 C22 1.399(18)
C22 C23 1.35(2)
C23 C24 1.38(2)
C24 C25 1.399(19)
C27 C28 1.35(2)
C27 C32 1.376(18)
C28 C29 1.39(2)
C29 C30 1.40(3)
C30 C31 1.34(3)
C31 C32 1.37(2)
C33 C38 1.36(2)
C33 C34 1.357(19)
C34 C35 1.39(2)
C35 C36 1.40(2)
C36 C37 1.32(2)
C37 C38 1.40(2)
C39 C44 1.379(17)
C39 C40 1.399(17)
C40 C41 1.38(2)
C41 C42 1.38(2)
C42 C43 1.38(2)
C43 C44 1.358(18)
C45 C50 1.381(17)
C45 C46 1.409(16)
C46 C47 1.352(18)
C47 C48 1.36(2)
C48 C49 1.39(2)
C49 C50 1.40(2)
